data_4020107
loop_
_publ_author_name
'Ming Chen'
'Kenneth P. Ghiggino'
'San H. Thang'
'Jonathan White'
'Gerard J. Wilson'

_journal_name_full 'Journal of Organic Chemistry'
_journal_page_first 1844
_journal_page_last 1852
_journal_paper_doi 10.1021/jo047899d
_journal_volume 70
_journal_year 2005
_chemical_formula_sum 'C28 H23 N'
_chemical_formula_weight 373.47
_space_group_IT_number 14
_symmetry_cell_setting monoclinic
_symmetry_space_group_name_Hall '-P 2yn'
_symmetry_space_group_name_H-M 'P 1 21/n 1'
_atom_sites_solution_hydrogens geom
_atom_sites_solution_primary direct
_atom_sites_solution_secondary difmap
_cell_angle_alpha 90.00
_cell_angle_beta 90.244(3)
_cell_angle_gamma 90.00
_cell_formula_units_Z 4
_cell_length_a 7.5426(10)
_cell_length_b 12.0543(15)
_cell_length_c 22.414(3)
_cell_measurement_reflns_used 520
_cell_measurement_temperature 295(2)
_cell_measurement_theta_max 18.10
_cell_measurement_theta_min 2.48
_cell_volume 2037.9(4)
_diffrn_ambient_temperature 293(2)
_diffrn_detector_area_resol_mean ?
_diffrn_measurement_device_type 'CCD area detector'
_diffrn_measurement_method 'phi and omega scans'
_diffrn_radiation_monochromator graphite
_diffrn_radiation_source 'sealed tube'
_diffrn_radiation_type MoK\a
_diffrn_radiation_wavelength 0.71073
_diffrn_reflns_av_R_equivalents 0.1276
_diffrn_reflns_av_sigmaI/netI 0.2087
_diffrn_reflns_limit_h_max 8
_diffrn_reflns_limit_h_min -8
_diffrn_reflns_limit_k_max 13
_diffrn_reflns_limit_k_min -14
_diffrn_reflns_limit_l_max 13
_diffrn_reflns_limit_l_min -26
_diffrn_reflns_number 10471
_diffrn_reflns_theta_max 25.00
_diffrn_reflns_theta_min 1.82
_diffrn_standards_decay_% ?
_diffrn_standards_interval_count ?
_diffrn_standards_interval_time ?
_diffrn_standards_number ?
_exptl_absorpt_coefficient_mu 0.070
_exptl_absorpt_correction_T_max ?
_exptl_absorpt_correction_T_min ?
_exptl_absorpt_correction_type ?
_exptl_absorpt_process_details ?
_exptl_crystal_colour colourless
_exptl_crystal_density_diffrn 1.217
_exptl_crystal_density_meas ?
_exptl_crystal_density_method 'not measured'
_exptl_crystal_description dagger
_exptl_crystal_F_000 792
_exptl_crystal_size_max 0.40
_exptl_crystal_size_mid 0.05
_exptl_crystal_size_min 0.03
_refine_ls_extinction_coef ?
_refine_ls_extinction_method none
_refine_ls_goodness_of_fit_ref 0.728
_refine_ls_hydrogen_treatment mixed
_refine_ls_matrix_type full
_refine_ls_number_parameters 264
_refine_ls_number_reflns 3569
_refine_ls_number_restraints 0
_refine_ls_restrained_S_all 0.728
_refine_ls_R_factor_all 0.2021
_refine_ls_R_factor_gt 0.0560
_refine_ls_shift/su_max 0.000
_refine_ls_shift/su_mean 0.000
_refine_ls_structure_factor_coef Fsqd
_refine_ls_weighting_details 'calc w=1/[\s^2^(Fo^2^)+(0.0095P)^2^+0.0000P] where P=(Fo^2^+2Fc^2^)/3'
_refine_ls_weighting_scheme calc
_refine_ls_wR_factor_gt 0.0757
_refine_ls_wR_factor_ref 0.0998
_reflns_number_gt 1151
_reflns_number_total 3569
_reflns_threshold_expression >2sigma(I)
_cod_depositor_comments
;
The following automatic conversions were performed:
'_symmetry_cell_setting' value 'Monoclinic' changed to 'monoclinic'
according to '/home/saulius/struct/CIF-dictionaries/cif_core.dic'
dictionary named 'cif_core.dic' version 2.4.1 from 2010-06-29.

Automatic conversion script
Id: cif_fix_enum 1527 2010-12-29 10:47:43Z saulius 
;
_cod_original_sg_symbol_H-M 'P 21/n'
_cod_database_code 4020107

loop_
_symmetry_equiv_pos_as_xyz
'x, y, z'
'-x+1/2, y+1/2, -z+1/2'
'-x, -y, -z'
'x-1/2, -y-1/2, z-1/2'

loop_
_atom_site_label
_atom_site_type_symbol
_atom_site_fract_x
_atom_site_fract_y
_atom_site_fract_z
_atom_site_U_iso_or_equiv
_atom_site_adp_type
_atom_site_occupancy
_atom_site_symmetry_multiplicity
_atom_site_calc_flag
_atom_site_refinement_flags
_atom_site_disorder_assembly
_atom_site_disorder_group
C1 C 0.6728(5) 0.6190(3) 0.66715(16) 0.0487(11) Uani 1 1 d . . .
H1 H 0.6234 0.5545 0.6463 0.058 Uiso 1 1 calc R . .
C2 C 0.5263(5) 0.7043(4) 0.67122(18) 0.0517(12) Uani 1 1 d . . .
C3 C 0.3651(6) 0.7064(4) 0.69956(18) 0.0738(15) Uani 1 1 d . . .
H3 H 0.3283 0.6465 0.7226 0.089 Uiso 1 1 calc R . .
C4 C 0.2562(7) 0.8013(5) 0.6931(2) 0.095(2) Uani 1 1 d . . .
H4 H 0.1495 0.8036 0.7137 0.114 Uiso 1 1 calc R . .
C5 C 0.2993(7) 0.8878(5) 0.6589(3) 0.100(2) Uani 1 1 d . . .
H5 H 0.2212 0.9471 0.6550 0.120 Uiso 1 1 calc R . .
C6 C 0.4637(7) 0.8896(4) 0.6284(2) 0.0715(14) Uani 1 1 d . . .
C7 C 0.5291(8) 0.9726(4) 0.5908(2) 0.1036(19) Uani 1 1 d . . .
H7 H 0.4626 1.0363 0.5837 0.124 Uiso 1 1 calc R . .
C8 C 0.6899(7) 0.9600(4) 0.5646(2) 0.0949(18) Uani 1 1 d . . .
H8 H 0.7325 1.0166 0.5404 0.114 Uiso 1 1 calc R . .
C9 C 0.7942(6) 0.8649(3) 0.57281(18) 0.0676(14) Uani 1 1 d . . .
H9 H 0.9037 0.8589 0.5542 0.081 Uiso 1 1 calc R . .
C10 C 0.7341(5) 0.7819(3) 0.60810(17) 0.0459(11) Uani 1 1 d . . .
C11 C 0.5721(5) 0.7953(4) 0.63628(18) 0.0504(11) Uani 1 1 d . . .
C12 C 0.8125(4) 0.6718(3) 0.62492(15) 0.0439(10) Uani 1 1 d . . .
H12 H 0.9217 0.6849 0.6477 0.053 Uiso 1 1 calc R . .
C13 C 0.8569(5) 0.5982(3) 0.57087(16) 0.0455(10) Uani 1 1 d . . .
H13 H 0.8990 0.5262 0.5855 0.055 Uiso 1 1 calc R . .
C14 C 0.9993(5) 0.6487(3) 0.53179(18) 0.0423(10) Uani 1 1 d . . .
C15 C 1.1670(5) 0.6822(3) 0.54281(18) 0.0592(12) Uani 1 1 d . . .
H15 H 1.2183 0.6726 0.5803 0.071 Uiso 1 1 calc R . .
C16 C 1.2618(5) 0.7321(3) 0.4962(2) 0.0676(13) Uani 1 1 d . . .
H16 H 1.3767 0.7563 0.5039 0.081 Uiso 1 1 calc R . .
C17 C 1.1952(5) 0.7471(3) 0.44046(19) 0.0612(13) Uani 1 1 d . . .
H17 H 1.2644 0.7792 0.4109 0.073 Uiso 1 1 calc R . .
C18 C 1.0196(5) 0.7134(3) 0.42775(19) 0.0505(11) Uani 1 1 d . . .
C19 C 0.9291(6) 0.7264(4) 0.37348(19) 0.0760(14) Uani 1 1 d . . .
H19 H 0.9844 0.7595 0.3410 0.091 Uiso 1 1 calc R . .
C20 C 0.7578(6) 0.6897(4) 0.36905(19) 0.0856(16) Uani 1 1 d . . .
H20 H 0.6978 0.6985 0.3330 0.103 Uiso 1 1 calc R . .
C21 C 0.6693(5) 0.6390(4) 0.4169(2) 0.0800(15) Uani 1 1 d . . .
H21 H 0.5537 0.6136 0.4121 0.096 Uiso 1 1 calc R . .
C22 C 0.7521(5) 0.6275(3) 0.46938(19) 0.0528(12) Uani 1 1 d . . .
C23 C 0.9276(5) 0.6646(3) 0.47499(18) 0.0413(10) Uani 1 1 d . . .
C24 C 0.6979(5) 0.5786(3) 0.52865(16) 0.0577(12) Uani 1 1 d . . .
H24A H 0.6736 0.4999 0.5247 0.069 Uiso 1 1 calc R . .
H24B H 0.5927 0.6152 0.5437 0.069 Uiso 1 1 calc R . .
C25 C 0.7498(5) 0.5768(3) 0.72694(19) 0.0578(12) Uani 1 1 d . . .
C26 C 0.6116(5) 0.5198(3) 0.76643(18) 0.0877(16) Uani 1 1 d . . .
H26A H 0.5665 0.4553 0.7464 0.132 Uiso 1 1 calc R . .
H26B H 0.5160 0.5702 0.7742 0.132 Uiso 1 1 calc R . .
H26C H 0.6658 0.4981 0.8035 0.132 Uiso 1 1 calc R . .
C27 C 0.9018(5) 0.4959(3) 0.71606(18) 0.0953(17) Uani 1 1 d . . .
H27A H 0.9506 0.4725 0.7536 0.143 Uiso 1 1 calc R . .
H27B H 0.9922 0.5318 0.6930 0.143 Uiso 1 1 calc R . .
H27V H 0.8581 0.4324 0.6947 0.143 Uiso 1 1 calc R . .
C28 C 0.8185(6) 0.6724(4) 0.7607(2) 0.0606(14) Uani 1 1 d . . .
N1 N 0.8727(5) 0.7450(3) 0.78686(18) 0.0907(14) Uani 1 1 d . . .
